data_7024843
loop_
_publ_author_name
'Hao, Erhong'
'Wang, Zhaoyun'
'Jiao, Lijuan'
'Wang, Shaowu'

_publ_section_title
;
 &quot;Click&quot; tetradentate ligands.
;
_journal_issue 10
_journal_name_full 'Dalton transactions (Cambridge, England : 2003)'
_journal_page_first 2660
_journal_page_last 2666
_journal_paper_doi 10.1039/b922043g
_journal_volume 39
_journal_year 2010
_chemical_formula_sum 'C28 H33 F6 Mn N9 O8 S2'
_chemical_formula_weight 856.69
_chemical_name_systematic
;
?
;
_space_group_IT_number 61
_symmetry_cell_setting orthorhombic
_symmetry_space_group_name_Hall '-P 2ac 2ab'
_symmetry_space_group_name_H-M 'P b c a'
_atom_sites_solution_hydrogens geom
_atom_sites_solution_primary direct
_atom_sites_solution_secondary difmap
_audit_creation_method SHELXL-97
_cell_angle_alpha 90.000(5)
_cell_angle_beta 90.000(5)
_cell_angle_gamma 90.000(5)
_cell_formula_units_Z 8
_cell_length_a 19.677(5)
_cell_length_b 14.929(5)
_cell_length_c 25.509(5)
_cell_measurement_reflns_used 9923
_cell_measurement_temperature 298(2)
_cell_measurement_theta_max 22.34
_cell_measurement_theta_min 2.34
_cell_volume 7493(3)
_computing_cell_refinement 'Bruker SMART'
_computing_data_collection 'Bruker SMART'
_computing_data_reduction 'Bruker SAINT'
_computing_molecular_graphics 'Bruker SHELXTL'
_computing_publication_material 'Bruker SHELXTL'
_computing_structure_refinement 'SHELXL-97 (Sheldrick, 1997)'
_computing_structure_solution 'SHELXS-97 (Sheldrick, 1990)'
_diffrn_ambient_temperature 298(2)
_diffrn_measured_fraction_theta_full 1.000
_diffrn_measured_fraction_theta_max 1.000
_diffrn_measurement_device_type 'CCD area detector'
_diffrn_measurement_method 'phi and omega scans'
_diffrn_radiation_monochromator graphite
_diffrn_radiation_source 'fine-focus sealed tube'
_diffrn_radiation_type MoK\a
_diffrn_radiation_wavelength 0.71069
_diffrn_reflns_av_R_equivalents 0.0573
_diffrn_reflns_av_sigmaI/netI 0.0342
_diffrn_reflns_limit_h_max 23
_diffrn_reflns_limit_h_min -23
_diffrn_reflns_limit_k_max 17
_diffrn_reflns_limit_k_min -17
_diffrn_reflns_limit_l_max 30
_diffrn_reflns_limit_l_min -30
_diffrn_reflns_number 51351
_diffrn_reflns_theta_full 25.00
_diffrn_reflns_theta_max 25.00
_diffrn_reflns_theta_min 1.60
_exptl_absorpt_coefficient_mu 0.552
_exptl_absorpt_correction_T_max 0.8976
_exptl_absorpt_correction_T_min 0.7698
_exptl_absorpt_correction_type multi-scan
_exptl_absorpt_process_details sadabs
_exptl_crystal_colour colourless
_exptl_crystal_density_diffrn 1.519
_exptl_crystal_density_method 'not measured'
_exptl_crystal_description rectangular
_exptl_crystal_F_000 3512
_exptl_crystal_size_max 0.50
_exptl_crystal_size_mid 0.30
_exptl_crystal_size_min 0.20
_refine_diff_density_max 1.700
_refine_diff_density_min -1.600
_refine_diff_density_rms 0.100
_refine_ls_extinction_coef 0.009(2)
_refine_ls_extinction_method none
_refine_ls_goodness_of_fit_ref 1.044
_refine_ls_hydrogen_treatment constr
_refine_ls_matrix_type full
_refine_ls_number_parameters 489
_refine_ls_number_reflns 6611
_refine_ls_number_restraints 90
_refine_ls_restrained_S_all 1.092
_refine_ls_R_factor_all 0.1199
_refine_ls_R_factor_gt 0.0865
_refine_ls_shift/su_max 0.000
_refine_ls_shift/su_mean 0.000
_refine_ls_structure_factor_coef Fsqd
_refine_ls_weighting_details 'calc w=1/[\s^2^(Fo^2^)+(0.1533P)^2^+23.0794P] where P=(Fo^2^+2Fc^2^)/3'
_refine_ls_weighting_scheme calc
_refine_ls_wR_factor_gt 0.2497
_refine_ls_wR_factor_ref 0.2868
_reflns_number_gt 4459
_reflns_number_total 6611
_reflns_threshold_expression >2sigma(I)
_cod_data_source_file b922043g.txt
_cod_data_source_block mn-3
_cod_depositor_comments
;
The following automatic conversions were performed:

'_symmetry_cell_setting' value 'Orthorhombic' changed to
'orthorhombic' according to
/home/saulius/struct/CIF-dictionaries/cif_core.dic dictionary named
'cif_core.dic' version 2.4.2 from 2011-04-26.

Automatic conversion script
Id: cif_fix_values 1891 2012-01-12 08:04:46Z andrius 
;
_cod_original_sg_symbol_H-M 'Pbca '
_cod_database_code 7024843

loop_
_symmetry_equiv_pos_as_xyz
'x, y, z'
'-x+1/2, -y, z+1/2'
'x+1/2, -y+1/2, -z'
'-x, y+1/2, -z+1/2'
'-x, -y, -z'
'x-1/2, y, -z-1/2'
'-x-1/2, y-1/2, z'
'x, -y-1/2, z-1/2'

loop_
_atom_site_label
_atom_site_type_symbol
_atom_site_fract_x
_atom_site_fract_y
_atom_site_fract_z
_atom_site_U_iso_or_equiv
_atom_site_adp_type
_atom_site_occupancy
_atom_site_symmetry_multiplicity
_atom_site_calc_flag
_atom_site_refinement_flags
Mn1 Mn 0.07505(5) -0.02230(6) 0.76862(4) 0.0457(3) Uani 1 1 d .
N8 N 0.1038(3) -0.1529(3) 0.7237(2) 0.0482(12) Uani 1 1 d .
N1 N 0.2510(3) -0.1080(3) 0.85575(19) 0.0460(12) Uani 1 1 d .
O4 O 0.1364(3) 0.0599(4) 0.7181(2) 0.0704(14) Uani 1 1 d U
N4 N -0.0144(3) 0.0188(4) 0.7213(2) 0.0499(13) Uani 1 1 d .
N7 N -0.0148(3) -0.1178(4) 0.7927(2) 0.0533(13) Uani 1 1 d .
N5 N -0.0216(2) 0.0719(4) 0.6797(2) 0.0506(13) Uani 1 1 d .
N6 N -0.0887(2) 0.0756(3) 0.67062(19) 0.0422(11) Uani 1 1 d .
N3 N 0.1638(3) -0.0800(4) 0.8103(2) 0.0588(14) Uani 1 1 d .
C18 C 0.2973(3) -0.0972(4) 0.8988(2) 0.0473(14) Uani 1 1 d .
O8 O 0.4362(3) -0.0659(4) 1.0177(2) 0.0799(16) Uani 1 1 d U
N2 N 0.1951(3) -0.0578(4) 0.8543(2) 0.0581(14) Uani 1 1 d .
O7 O -0.1876(3) 0.2851(4) 0.5078(2) 0.0861(17) Uani 1 1 d U
C5 C -0.1130(3) 0.1287(4) 0.6274(2) 0.0442(14) Uani 1 1 d .
C6 C -0.0689(3) 0.1590(5) 0.5908(3) 0.0560(16) Uani 1 1 d .
H6 H -0.0230 0.1448 0.5935 0.067 Uiso 1 1 calc R
C8 C -0.1237(3) 0.0260(4) 0.7059(2) 0.0476(14) Uani 1 1 d .
H8 H -0.1705 0.0185 0.7078 0.057 Uiso 1 1 calc R
C9 C -0.0798(3) -0.0686(5) 0.7854(3) 0.0568(17) Uani 1 1 d .
H9A H -0.0889 -0.0319 0.8160 0.068 Uiso 1 1 calc R
H9B H -0.1169 -0.1110 0.7816 0.068 Uiso 1 1 calc R
C22 C 0.3879(4) -0.0728(5) 0.9798(3) 0.0571(17) Uani 1 1 d .
O3 O 0.0552(3) 0.0654(5) 0.8319(2) 0.0942(19) Uani 1 1 d U
C16 C 0.1993(3) -0.1424(4) 0.7837(3) 0.0490(15) Uani 1 1 d .
C4 C -0.1817(3) 0.1477(5) 0.6241(3) 0.0541(16) Uani 1 1 d .
H4 H -0.2121 0.1259 0.6489 0.065 Uiso 1 1 calc R
C15 C -0.0756(3) -0.0107(4) 0.7380(2) 0.0471(14) Uani 1 1 d .
C19 C 0.2805(4) -0.0445(5) 0.9405(3) 0.0581(17) Uani 1 1 d .
H19 H 0.2382 -0.0169 0.9416 0.070 Uiso 1 1 calc R
C3 C -0.2035(4) 0.2002(5) 0.5828(3) 0.0650(19) Uani 1 1 d .
H3 H -0.2494 0.2139 0.5800 0.078 Uiso 1 1 calc R
C17 C 0.2557(3) -0.1614(4) 0.8129(3) 0.0523(15) Uani 1 1 d .
H17 H 0.2899 -0.2022 0.8050 0.063 Uiso 1 1 calc R
C21 C 0.4048(4) -0.1275(5) 0.9381(3) 0.067(2) Uani 1 1 d .
H21 H 0.4467 -0.1563 0.9377 0.080 Uiso 1 1 calc R
C2 C -0.1590(4) 0.2327(5) 0.5455(3) 0.0615(18) Uani 1 1 d .
C12 C 0.0622(4) -0.2238(4) 0.7478(3) 0.0586(17) Uani 1 1 d .
H12A H 0.0819 -0.2405 0.7812 0.070 Uiso 1 1 calc R
H12B H 0.0628 -0.2763 0.7254 0.070 Uiso 1 1 calc R
C23 C 0.3256(4) -0.0320(5) 0.9810(3) 0.0607(18) Uani 1 1 d .
H23 H 0.3138 0.0042 1.0092 0.073 Uiso 1 1 calc R
C14 C 0.1765(3) -0.1732(5) 0.7314(3) 0.0586(17) Uani 1 1 d .
H14A H 0.2031 -0.1437 0.7044 0.070 Uiso 1 1 calc R
H14B H 0.1837 -0.2372 0.7283 0.070 Uiso 1 1 calc R
C20 C 0.3597(3) -0.1401(5) 0.8967(3) 0.0603(17) Uani 1 1 d .
H20 H 0.3711 -0.1764 0.8684 0.072 Uiso 1 1 calc R
C7 C -0.0915(4) 0.2115(5) 0.5491(3) 0.0637(18) Uani 1 1 d .
H7 H -0.0610 0.2319 0.5240 0.076 Uiso 1 1 calc R
C13 C 0.0900(4) -0.1474(6) 0.6666(3) 0.0667(19) Uani 1 1 d .
H13A H 0.1173 -0.1008 0.6514 0.100 Uiso 1 1 calc R
H13B H 0.0428 -0.1342 0.6610 0.100 Uiso 1 1 calc R
H13C H 0.1010 -0.2036 0.6503 0.100 Uiso 1 1 calc R
C11 C -0.0103(4) -0.1944(5) 0.7560(3) 0.0617(18) Uani 1 1 d .
H11A H -0.0300 -0.1774 0.7226 0.074 Uiso 1 1 calc R
H11B H -0.0365 -0.2441 0.7699 0.074 Uiso 1 1 calc R
C10 C -0.0103(4) -0.1502(6) 0.8470(3) 0.073(2) Uani 1 1 d .
H10A H -0.0466 -0.1918 0.8536 0.110 Uiso 1 1 calc R
H10B H -0.0141 -0.1004 0.8706 0.110 Uiso 1 1 calc R
H10C H 0.0325 -0.1795 0.8522 0.110 Uiso 1 1 calc R
C24 C 0.4256(5) 0.0002(7) 1.0576(3) 0.082(2) Uani 1 1 d .
H24A H 0.4623 -0.0021 1.0823 0.123 Uiso 1 1 calc R
H24B H 0.3835 -0.0117 1.0753 0.123 Uiso 1 1 calc R
H24C H 0.4238 0.0585 1.0418 0.123 Uiso 1 1 calc R
C1 C -0.1433(6) 0.3277(8) 0.4722(4) 0.115(4) Uani 1 1 d .
H1A H -0.1108 0.3629 0.4912 0.173 Uiso 1 1 calc R
H1B H -0.1690 0.3658 0.4493 0.173 Uiso 1 1 calc R
H1C H -0.1199 0.2832 0.4518 0.173 Uiso 1 1 calc R
C28 C 0.6615(8) 0.2309(11) 0.4470(7) 0.156(6) Uani 1 1 d .
H28A H 0.6163 0.2138 0.4570 0.234 Uiso 1 1 calc R
H28B H 0.6596 0.2673 0.4160 0.234 Uiso 1 1 calc R
H28C H 0.6822 0.2642 0.4749 0.234 Uiso 1 1 calc R
N9 N 0.7582(15) 0.1281(18) 0.4182(11) 0.286(11) Uani 1 1 d U
C27 C 0.6985(16) 0.1570(19) 0.4372(8) 0.241(13) Uani 1 1 d .
S2 S 0.18961(9) 0.12646(12) 0.71948(8) 0.0586(5) Uani 1 1 d .
S1 S 0.0312(2) 0.12263(17) 0.86766(11) 0.1196(13) Uani 1 1 d .
O6 O 0.2317(3) 0.1239(5) 0.7643(2) 0.0944(19) Uani 1 1 d U
O5 O 0.1708(3) 0.2131(4) 0.7029(3) 0.108(2) Uani 1 1 d U
C25 C 0.2459(5) 0.0864(7) 0.6682(4) 0.086(3) Uani 1 1 d .
O1 O 0.0304(4) 0.2113(5) 0.8637(3) 0.124(3) Uani 1 1 d U
F1 F 0.2174(4) 0.0781(5) 0.6235(2) 0.131(2) Uani 1 1 d U
F2 F 0.2694(4) 0.0033(5) 0.6810(3) 0.132(2) Uani 1 1 d U
F3 F 0.2993(3) 0.1369(5) 0.6631(3) 0.140(3) Uani 1 1 d U
F4 F 0.0394(5) 0.1390(6) 0.9684(3) 0.157(3) Uani 1 1 d U
F5 F 0.0672(6) 0.0078(7) 0.9390(3) 0.171(3) Uani 1 1 d U
F6 F 0.1297(5) 0.1143(7) 0.9286(4) 0.184(4) Uani 1 1 d U
C26 C 0.0535(10) 0.0871(10) 0.9302(5) 0.152(7) Uani 1 1 d .
O2 O -0.0481(5) 0.0901(9) 0.8789(5) 0.182(4) Uani 1 1 d U

loop_
_atom_site_aniso_label
_atom_site_aniso_U_11
_atom_site_aniso_U_22
_atom_site_aniso_U_33
_atom_site_aniso_U_23
_atom_site_aniso_U_13
_atom_site_aniso_U_12
Mn1 0.0430(6) 0.0439(6) 0.0501(6) 0.0010(4) -0.0087(4) 0.0022(4)
N8 0.051(3) 0.045(3) 0.049(3) 0.000(2) -0.009(2) -0.002(2)
N1 0.046(3) 0.045(3) 0.047(3) 0.003(2) -0.006(2) 0.001(2)
O4 0.056(3) 0.076(3) 0.079(3) 0.008(3) -0.008(2) -0.025(2)
N4 0.041(3) 0.058(3) 0.051(3) 0.010(3) -0.006(2) -0.004(2)
N7 0.052(3) 0.053(3) 0.056(3) 0.010(3) -0.005(2) -0.001(2)
N5 0.039(3) 0.057(3) 0.057(3) 0.007(3) -0.005(2) -0.002(2)
N6 0.036(2) 0.044(3) 0.047(3) -0.003(2) -0.005(2) 0.002(2)
N3 0.062(3) 0.060(3) 0.055(3) -0.009(3) -0.016(3) 0.017(3)
C18 0.048(3) 0.041(3) 0.053(3) 0.006(3) -0.011(3) -0.001(3)
O8 0.074(3) 0.093(4) 0.073(3) -0.013(3) -0.027(3) 0.011(3)
N2 0.055(3) 0.061(3) 0.058(3) -0.007(3) -0.017(3) 0.016(3)
O7 0.094(4) 0.097(4) 0.067(3) 0.028(3) -0.014(3) 0.015(3)
C5 0.045(3) 0.043(3) 0.044(3) -0.005(3) -0.006(3) 0.006(3)
C6 0.049(4) 0.062(4) 0.057(4) 0.002(3) -0.005(3) 0.007(3)
C8 0.036(3) 0.055(4) 0.051(3) 0.001(3) 0.000(3) -0.001(3)
C9 0.048(4) 0.062(4) 0.060(4) 0.011(3) 0.001(3) -0.002(3)
C22 0.060(4) 0.054(4) 0.058(4) 0.003(3) -0.017(3) -0.001(3)
O3 0.096(4) 0.118(5) 0.069(3) -0.032(3) -0.007(3) 0.021(4)
C16 0.051(4) 0.043(3) 0.054(4) -0.002(3) -0.004(3) 0.006(3)
C4 0.053(4) 0.059(4) 0.051(4) 0.001(3) 0.000(3) 0.011(3)
C15 0.040(3) 0.049(4) 0.052(4) 0.001(3) -0.001(3) -0.002(3)
C19 0.051(4) 0.064(4) 0.060(4) -0.004(3) -0.007(3) 0.009(3)
C3 0.055(4) 0.072(5) 0.068(5) -0.001(4) -0.011(3) 0.018(4)
C17 0.048(3) 0.050(4) 0.059(4) -0.004(3) -0.005(3) 0.005(3)
C21 0.054(4) 0.067(5) 0.079(5) -0.011(4) -0.018(4) 0.016(3)
C2 0.078(5) 0.062(4) 0.044(4) 0.001(3) -0.014(3) 0.011(4)
C12 0.067(4) 0.038(3) 0.071(4) -0.001(3) -0.014(4) -0.001(3)
C23 0.066(4) 0.060(4) 0.056(4) -0.007(3) -0.008(3) 0.008(3)
C14 0.055(4) 0.060(4) 0.061(4) -0.008(3) -0.011(3) 0.007(3)
C20 0.054(4) 0.065(4) 0.062(4) -0.006(3) -0.008(3) 0.012(3)
C7 0.066(4) 0.075(5) 0.050(4) 0.010(4) 0.003(3) 0.002(4)
C13 0.078(5) 0.070(5) 0.051(4) -0.006(3) -0.014(4) -0.003(4)
C11 0.067(4) 0.043(4) 0.075(5) 0.004(3) -0.007(4) -0.005(3)
C10 0.079(5) 0.078(5) 0.063(4) 0.024(4) 0.004(4) 0.000(4)
C24 0.082(6) 0.094(6) 0.069(5) -0.016(5) -0.024(4) 0.005(5)
C1 0.130(9) 0.117(9) 0.099(7) 0.051(7) -0.023(7) -0.005(7)
C28 0.136(11) 0.141(13) 0.190(16) -0.016(11) 0.013(11) 0.018(10)
N9 0.293(14) 0.282(14) 0.283(14) -0.010(10) -0.004(10) -0.002(10)
C27 0.30(3) 0.28(3) 0.143(16) -0.073(17) -0.062(18) 0.11(3)
S2 0.0449(9) 0.0590(11) 0.0719(11) -0.0020(8) -0.0020(8) -0.0077(7)
S1 0.219(4) 0.0603(14) 0.0791(16) -0.0203(12) -0.0251(19) 0.0392(18)
O6 0.075(4) 0.124(5) 0.083(4) -0.010(3) -0.025(3) -0.020(3)
O5 0.083(4) 0.072(4) 0.168(6) 0.017(4) 0.011(4) 0.006(3)
C25 0.075(6) 0.087(6) 0.096(7) -0.013(5) 0.004(5) -0.024(5)
O1 0.154(6) 0.082(4) 0.134(5) -0.018(4) -0.053(5) 0.024(4)
F1 0.140(5) 0.166(6) 0.088(4) -0.029(4) 0.004(4) -0.034(4)
F2 0.120(5) 0.115(4) 0.162(6) -0.023(4) 0.015(4) 0.029(4)
F3 0.106(4) 0.159(5) 0.154(5) -0.054(4) 0.059(4) -0.058(4)
F4 0.177(6) 0.196(7) 0.099(4) -0.038(5) -0.002(4) 0.013(5)
F5 0.225(8) 0.152(6) 0.137(6) 0.044(5) -0.026(5) -0.005(6)
F6 0.146(6) 0.203(8) 0.202(7) -0.030(6) -0.057(6) 0.028(6)
C26 0.26(2) 0.120(10) 0.077(7) -0.040(7) -0.040(9) 0.094(12)
O2 0.109(6) 0.219(8) 0.217(8) -0.042(7) 0.012(6) -0.031(6)

loop_
_atom_type_symbol
_atom_type_description
_atom_type_scat_dispersion_real
_atom_type_scat_dispersion_imag
_atom_type_scat_source
C C 0.0033 0.0016 'International Tables Vol C Tables 4.2.6.8 and 6.1.1.4'
H H 0.0000 0.0000 'International Tables Vol C Tables 4.2.6.8 and 6.1.1.4'
N N 0.0061 0.0033 'International Tables Vol C Tables 4.2.6.8 and 6.1.1.4'
O O 0.0106 0.0060 'International Tables Vol C Tables 4.2.6.8 and 6.1.1.4'
F F 0.0171 0.0103 'International Tables Vol C Tables 4.2.6.8 and 6.1.1.4'
S S 0.1246 0.1234 'International Tables Vol C Tables 4.2.6.8 and 6.1.1.4'
Mn Mn 0.3368 0.7283 'International Tables Vol C Tables 4.2.6.8 and 6.1.1.4'

loop_
_geom_angle_atom_site_label_1
_geom_angle_atom_site_label_2
_geom_angle_atom_site_label_3
_geom_angle
O3 Mn1 O4 102.0(3)
O3 Mn1 N3 91.2(2)
O4 Mn1 N3 93.9(2)
O3 Mn1 N4 95.6(2)
O4 Mn1 N4 87.81(19)
N3 Mn1 N4 172.6(2)
O3 Mn1 N8 159.7(2)
O4 Mn1 N8 92.7(2)
N3 Mn1 N8 73.72(19)
N4 Mn1 N8 98.99(19)
O3 Mn1 N7 92.2(2)
O4 Mn1 N7 157.55(19)
N3 Mn1 N7 103.3(2)
N4 Mn1 N7 73.36(19)
N8 Mn1 N7 78.7(2)
C12 N8 C14 109.6(5)
C12 N8 C13 110.3(5)
C14 N8 C13 108.7(6)
C12 N8 Mn1 105.1(4)
C14 N8 Mn1 110.0(4)
C13 N8 Mn1 113.1(4)
N2 N1 C17 111.4(5)
N2 N1 C18 118.9(5)
C17 N1 C18 129.7(5)
S2 O4 Mn1 141.8(3)
N5 N4 C15 110.4(5)
N5 N4 Mn1 133.0(4)
C15 N4 Mn1 116.5(4)
C10 N7 C11 109.8(6)
C10 N7 C9 109.3(6)
C11 N7 C9 110.7(5)
C10 N7 Mn1 113.6(4)
C11 N7 Mn1 105.0(4)
C9 N7 Mn1 108.3(4)
N4 N5 N6 105.5(5)
N5 N6 C8 111.3(5)
N5 N6 C5 118.9(5)
C8 N6 C5 129.8(5)
N2 N3 C16 111.0(5)
N2 N3 Mn1 132.6(4)
C16 N3 Mn1 115.8(4)
C19 C18 C20 120.8(6)
C19 C18 N1 120.4(6)
C20 C18 N1 118.7(6)
C22 O8 C24 117.1(6)
N3 N2 N1 105.6(5)
C2 O7 C1 117.3(7)
C6 C5 C4 121.1(6)
C6 C5 N6 119.9(5)
C4 C5 N6 119.0(6)
C5 C6 C7 120.6(6)
C5 C6 H6 119.7
C7 C6 H6 119.7
N6 C8 C15 105.4(5)
N6 C8 H8 127.3
C15 C8 H8 127.3
N7 C9 C15 109.8(5)
N7 C9 H9A 109.7
C15 C9 H9A 109.7
N7 C9 H9B 109.7
C15 C9 H9B 109.7
H9A C9 H9B 108.2
O8 C22 C23 125.2(7)
O8 C22 C21 115.1(6)
C23 C22 C21 119.7(6)
S1 O3 Mn1 169.2(5)
N3 C16 C17 106.9(6)
N3 C16 C14 120.7(6)
C17 C16 C14 132.3(6)
C3 C4 C5 117.7(6)
C3 C4 H4 121.1
C5 C4 H4 121.1
N4 C15 C8 107.3(5)
N4 C15 C9 119.6(5)
C8 C15 C9 133.0(6)
C18 C19 C23 120.4(6)
C18 C19 H19 119.8
C23 C19 H19 119.8
C2 C3 C4 121.9(7)
C2 C3 H3 119.0
C4 C3 H3 119.0
N1 C17 C16 105.1(5)
N1 C17 H17 127.4
C16 C17 H17 127.4
C22 C21 C20 120.7(7)
C22 C21 H21 119.6
C20 C21 H21 119.6
O7 C2 C7 125.6(7)
O7 C2 C3 115.3(7)
C7 C2 C3 119.1(6)
N8 C12 C11 112.0(5)
N8 C12 H12A 109.2
C11 C12 H12A 109.2
N8 C12 H12B 109.2
C11 C12 H12B 109.2
H12A C12 H12B 107.9
C22 C23 C19 120.1(7)
C22 C23 H23 119.9
C19 C23 H23 119.9
N8 C14 C16 110.5(5)
N8 C14 H14A 109.5
C16 C14 H14A 109.5
N8 C14 H14B 109.5
C16 C14 H14B 109.5
H14A C14 H14B 108.1
C18 C20 C21 118.2(7)
C18 C20 H20 120.9
C21 C20 H20 120.9
C2 C7 C6 119.5(7)
C2 C7 H7 120.3
C6 C7 H7 120.3
N8 C13 H13A 109.5
N8 C13 H13B 109.5
H13A C13 H13B 109.5
N8 C13 H13C 109.5
H13A C13 H13C 109.5
H13B C13 H13C 109.5
N7 C11 C12 111.7(6)
N7 C11 H11A 109.3
C12 C11 H11A 109.3
N7 C11 H11B 109.3
C12 C11 H11B 109.3
H11A C11 H11B 107.9
N7 C10 H10A 109.5
N7 C10 H10B 109.5
H10A C10 H10B 109.5
N7 C10 H10C 109.5
H10A C10 H10C 109.5
H10B C10 H10C 109.5
O8 C24 H24A 109.5
O8 C24 H24B 109.5
H24A C24 H24B 109.5
O8 C24 H24C 109.5
H24A C24 H24C 109.5
H24B C24 H24C 109.5
O7 C1 H1A 109.5
O7 C1 H1B 109.5
H1A C1 H1B 109.5
O7 C1 H1C 109.5
H1A C1 H1C 109.5
H1B C1 H1C 109.5
C27 C28 H28A 109.5
C27 C28 H28B 109.5
H28A C28 H28B 109.5
C27 C28 H28C 109.5
H28A C28 H28C 109.5
H28B C28 H28C 109.5
N9 C27 C28 144(3)
O5 S2 O6 115.0(5)
O5 S2 O4 115.7(4)
O6 S2 O4 115.2(4)
O5 S2 C25 104.3(5)
O6 S2 C25 102.5(5)
O4 S2 C25 101.5(4)
O1 S1 O3 126.1(6)
O1 S1 O2 107.1(7)
O3 S1 O2 105.3(6)
O1 S1 C26 112.2(6)
O3 S1 C26 110.1(5)
O2 S1 C26 89.4(9)
F1 C25 F3 108.8(9)
F1 C25 F2 105.9(9)
F3 C25 F2 106.2(9)
F1 C25 S2 114.0(7)
F3 C25 S2 111.9(7)
F2 C25 S2 109.5(7)
F5 C26 F4 119.4(13)
F5 C26 F6 92.6(12)
F4 C26 F6 94.1(12)
F5 C26 S1 121.0(9)
F4 C26 S1 117.5(9)
F6 C26 S1 98.1(11)

loop_
_geom_bond_atom_site_label_1
_geom_bond_atom_site_label_2
_geom_bond_distance
Mn1 O3 2.114(6)
Mn1 O4 2.150(5)
Mn1 N3 2.218(5)
Mn1 N4 2.220(5)
Mn1 N8 2.332(5)
Mn1 N7 2.352(6)
N8 C12 1.473(9)
N8 C14 1.474(8)
N8 C13 1.484(8)
N1 N2 1.331(7)
N1 C17 1.357(8)
N1 C18 1.438(8)
O4 S2 1.444(5)
N4 N5 1.333(7)
N4 C15 1.351(8)
N7 C10 1.470(9)
N7 C11 1.479(9)
N7 C9 1.488(8)
N5 N6 1.340(7)
N6 C8 1.354(8)
N6 C5 1.440(7)
N3 N2 1.323(7)
N3 C16 1.347(8)
C18 C19 1.364(9)
C18 C20 1.385(9)
O8 C22 1.359(8)
O8 C24 1.432(10)
O7 C2 1.359(8)
O7 C1 1.410(12)
C5 C6 1.352(9)
C5 C4 1.383(9)
C6 C7 1.394(10)
C6 H6 0.9300
C8 C15 1.367(9)
C8 H8 0.9300
C9 C15 1.489(9)
C9 H9A 0.9700
C9 H9B 0.9700
C22 C23 1.369(10)
C22 C21 1.381(10)
O3 S1 1.337(6)
C16 C17 1.366(9)
C16 C14 1.481(9)
C4 C3 1.382(10)
C4 H4 0.9300
C19 C23 1.374(9)
C19 H19 0.9300
C3 C2 1.381(11)
C3 H3 0.9300
C17 H17 0.9300
C21 C20 1.392(10)
C21 H21 0.9300
C2 C7 1.369(10)
C12 C11 1.508(10)
C12 H12A 0.9700
C12 H12B 0.9700
C23 H23 0.9300
C14 H14A 0.9700
C14 H14B 0.9700
C20 H20 0.9300
C7 H7 0.9300
C13 H13A 0.9600
C13 H13B 0.9600
C13 H13C 0.9600
C11 H11A 0.9700
C11 H11B 0.9700
C10 H10A 0.9600
C10 H10B 0.9600
C10 H10C 0.9600
C24 H24A 0.9600
C24 H24B 0.9600
C24 H24C 0.9600
C1 H1A 0.9600
C1 H1B 0.9600
C1 H1C 0.9600
C28 C27 1.34(2)
C28 H28A 0.9600
C28 H28B 0.9600
C28 H28C 0.9600
N9 C27 1.34(3)
S2 O5 1.411(7)
S2 O6 1.411(6)
S2 C25 1.815(10)
S1 O1 1.327(8)
S1 O2 1.659(10)
S1 C26 1.738(13)
C25 F1 1.279(11)
C25 F3 1.299(10)
C25 F2 1.362(12)
F4 C26 1.275(12)
F5 C26 1.236(14)
F6 C26 1.55(2)

loop_
_geom_torsion_atom_site_label_1
_geom_torsion_atom_site_label_2
_geom_torsion_atom_site_label_3
_geom_torsion_atom_site_label_4
_geom_torsion
O3 Mn1 N8 C12 48.8(8)
O4 Mn1 N8 C12 -174.8(4)
N3 Mn1 N8 C12 91.9(4)
N4 Mn1 N8 C12 -86.6(4)
N7 Mn1 N8 C12 -15.7(4)
O3 Mn1 N8 C14 -69.1(8)
O4 Mn1 N8 C14 67.3(4)
N3 Mn1 N8 C14 -25.9(4)
N4 Mn1 N8 C14 155.5(4)
N7 Mn1 N8 C14 -133.6(4)
O3 Mn1 N8 C13 169.2(7)
O4 Mn1 N8 C13 -54.4(5)
N3 Mn1 N8 C13 -147.7(5)
N4 Mn1 N8 C13 33.8(5)
N7 Mn1 N8 C13 104.7(5)
O3 Mn1 O4 S2 38.6(6)
N3 Mn1 O4 S2 -53.4(6)
N4 Mn1 O4 S2 133.8(6)
N8 Mn1 O4 S2 -127.3(6)
N7 Mn1 O4 S2 166.4(4)
O3 Mn1 N4 N5 102.1(6)
O4 Mn1 N4 N5 0.3(6)
N3 Mn1 N4 N5 -102.8(17)
N8 Mn1 N4 N5 -92.0(6)
N7 Mn1 N4 N5 -167.3(6)
O3 Mn1 N4 C15 -74.0(5)
O4 Mn1 N4 C15 -175.8(5)
N3 Mn1 N4 C15 81.1(18)
N8 Mn1 N4 C15 91.9(5)
N7 Mn1 N4 C15 16.6(5)
O3 Mn1 N7 C10 -55.4(5)
O4 Mn1 N7 C10 175.3(6)
N3 Mn1 N7 C10 36.3(5)
N4 Mn1 N7 C10 -150.6(5)
N8 Mn1 N7 C10 106.4(5)
O3 Mn1 N7 C11 -175.4(4)
O4 Mn1 N7 C11 55.3(7)
N3 Mn1 N7 C11 -83.7(4)
N4 Mn1 N7 C11 89.4(4)
N8 Mn1 N7 C11 -13.6(4)
O3 Mn1 N7 C9 66.2(5)
O4 Mn1 N7 C9 -63.1(7)
N3 Mn1 N7 C9 158.0(4)
N4 Mn1 N7 C9 -28.9(4)
N8 Mn1 N7 C9 -132.0(4)
C15 N4 N5 N6 0.3(7)
Mn1 N4 N5 N6 -176.0(4)
N4 N5 N6 C8 0.2(7)
N4 N5 N6 C5 -180.0(5)
O3 Mn1 N3 N2 -7.6(7)
O4 Mn1 N3 N2 94.5(7)
N4 Mn1 N3 N2 -162.7(14)
N8 Mn1 N3 N2 -173.8(7)
N7 Mn1 N3 N2 -100.0(7)
O3 Mn1 N3 C16 -177.4(5)
O4 Mn1 N3 C16 -75.3(5)
N4 Mn1 N3 C16 27(2)
N8 Mn1 N3 C16 16.3(5)
N7 Mn1 N3 C16 90.1(5)
N2 N1 C18 C19 7.7(9)
C17 N1 C18 C19 -174.9(6)
N2 N1 C18 C20 -171.2(6)
C17 N1 C18 C20 6.2(10)
C16 N3 N2 N1 -0.8(8)
Mn1 N3 N2 N1 -171.0(5)
C17 N1 N2 N3 0.4(7)
C18 N1 N2 N3 178.3(5)
N5 N6 C5 C6 13.1(8)
C8 N6 C5 C6 -167.1(6)
N5 N6 C5 C4 -167.0(6)
C8 N6 C5 C4 12.9(9)
C4 C5 C6 C7 0.9(10)
N6 C5 C6 C7 -179.1(6)
N5 N6 C8 C15 -0.6(7)
C5 N6 C8 C15 179.6(6)
C10 N7 C9 C15 161.4(6)
C11 N7 C9 C15 -77.6(7)
Mn1 N7 C9 C15 37.1(6)
C24 O8 C22 C23 -10.6(11)
C24 O8 C22 C21 170.9(7)
O4 Mn1 O3 S1 102(3)
N3 Mn1 O3 S1 -163(3)
N4 Mn1 O3 S1 13(3)
N8 Mn1 O3 S1 -122(3)
N7 Mn1 O3 S1 -60(3)
N2 N3 C16 C17 0.8(8)
Mn1 N3 C16 C17 172.8(4)
N2 N3 C16 C14 -175.8(6)
Mn1 N3 C16 C14 -3.8(8)
C6 C5 C4 C3 -1.2(10)
N6 C5 C4 C3 178.8(6)
N5 N4 C15 C8 -0.6(7)
Mn1 N4 C15 C8 176.3(4)
N5 N4 C15 C9 -177.7(6)
Mn1 N4 C15 C9 -0.8(8)
N6 C8 C15 N4 0.7(7)
N6 C8 C15 C9 177.3(7)
N7 C9 C15 N4 -26.0(9)
N7 C9 C15 C8 157.8(7)
C20 C18 C19 C23 0.9(11)
N1 C18 C19 C23 -178.0(6)
C5 C4 C3 C2 0.3(11)
N2 N1 C17 C16 0.0(7)
C18 N1 C17 C16 -177.5(6)
N3 C16 C17 N1 -0.5(7)
C14 C16 C17 N1 175.6(7)
O8 C22 C21 C20 -179.9(7)
C23 C22 C21 C20 1.5(12)
C1 O7 C2 C7 -6.0(12)
C1 O7 C2 C3 173.4(8)
C4 C3 C2 O7 -178.5(7)
C4 C3 C2 C7 0.9(12)
C14 N8 C12 C11 162.4(6)
C13 N8 C12 C11 -77.9(7)
Mn1 N8 C12 C11 44.3(6)
O8 C22 C23 C19 -179.4(7)
C21 C22 C23 C19 -0.9(11)
C18 C19 C23 C22 -0.2(11)
C12 N8 C14 C16 -83.4(7)
C13 N8 C14 C16 156.0(6)
Mn1 N8 C14 C16 31.7(7)
N3 C16 C14 N8 -20.0(9)
C17 C16 C14 N8 164.4(7)
C19 C18 C20 C21 -0.4(11)
N1 C18 C20 C21 178.5(6)
C22 C21 C20 C18 -0.8(12)
O7 C2 C7 C6 178.1(7)
C3 C2 C7 C6 -1.2(11)
C5 C6 C7 C2 0.4(11)
C10 N7 C11 C12 -80.5(7)
C9 N7 C11 C12 158.8(6)
Mn1 N7 C11 C12 42.0(6)
N8 C12 C11 N7 -62.5(8)
Mn1 O4 S2 O5 -112.8(6)
Mn1 O4 S2 O6 25.3(7)
Mn1 O4 S2 C25 135.1(6)
Mn1 O3 S1 O1 -83(3)
Mn1 O3 S1 O2 42(3)
Mn1 O3 S1 C26 137(3)
O5 S2 C25 F1 -63.5(8)
O6 S2 C25 F1 176.4(8)
O4 S2 C25 F1 57.0(8)
O5 S2 C25 F3 60.5(9)
O6 S2 C25 F3 -59.6(9)
O4 S2 C25 F3 -179.0(8)
O5 S2 C25 F2 178.0(6)
O6 S2 C25 F2 57.9(7)
O4 S2 C25 F2 -61.4(7)
O1 S1 C26 F5 -168.6(16)
O3 S1 C26 F5 -23(2)
O2 S1 C26 F5 83.2(18)
O1 S1 C26 F4 28.2(19)
O3 S1 C26 F4 173.9(14)
O2 S1 C26 F4 -80.0(16)
O1 S1 C26 F6 -70.7(9)
O3 S1 C26 F6 75.0(9)
O2 S1 C26 F6 -178.9(8)
